data_7704522
loop_
_publ_author_name
'Wang, Xiaoming'
'Chang, Kejian'
'Xu, Xin'

_publ_section_title
;
 Hydroboration of carbon dioxide enabled by molecular zinc dihydrides.
;
_journal_issue 22
_journal_name_full 'Dalton transactions (Cambridge, England : 2003)'
_journal_page_first 7324
_journal_page_last 7327
_journal_paper_doi 10.1039/d0dt01090a
_journal_volume 49
_journal_year 2020
_chemical_formula_moiety 'C58 H60 N4 O12 P2 Zn3'
_chemical_formula_sum 'C58 H60 N4 O12 P2 Zn3'
_chemical_formula_weight 1263.15
_space_group_crystal_system monoclinic
_space_group_IT_number 14
_space_group_name_Hall '-P 2yn'
_space_group_name_H-M_alt 'P 1 21/n 1'
_atom_sites_solution_hydrogens geom
_audit_creation_date 2019-06-01
_audit_creation_method
;
Olex2 1.2
(compiled 2018.05.29 svn.r3508 for OlexSys, GUI svn.r5506)
;
_audit_update_record
;
2020-04-30 deposited with the CCDC.	2020-05-27 downloaded from the CCDC.
;
_cell_angle_alpha 90
_cell_angle_beta 107.396(4)
_cell_angle_gamma 90
_cell_formula_units_Z 2
_cell_length_a 13.1607(14)
_cell_length_b 11.9411(12)
_cell_length_c 19.722(2)
_cell_measurement_reflns_used 7147
_cell_measurement_temperature 193
_cell_measurement_theta_max 25.81
_cell_measurement_theta_min 2.38
_cell_volume 2957.6(5)
_computing_cell_refinement 'SAINT v8.37A (Bruker, 2015)'
_computing_data_collection 'Bruker APEX2'
_computing_data_reduction 'SAINT v8.37A (Bruker, 2015)'
_computing_molecular_graphics 'Olex2 (Dolomanov et al., 2009)'
_computing_publication_material 'Olex2 (Dolomanov et al., 2009)'
_computing_structure_refinement 'ShelXL (Sheldrick, 2015)'
_computing_structure_solution 'SHELXT 2014/5 (Sheldrick, 2014)'
_diffrn_ambient_temperature 193
_diffrn_measured_fraction_theta_full 0.999
_diffrn_measured_fraction_theta_max 0.996
_diffrn_measurement_device_type 'Bruker APEX-II CCD'
_diffrn_measurement_method '\f and \w scans'
_diffrn_radiation_type MoK\a
_diffrn_radiation_wavelength 0.71073
_diffrn_reflns_av_R_equivalents 0.1017
_diffrn_reflns_av_unetI/netI 0.0906
_diffrn_reflns_Laue_measured_fraction_full 0.999
_diffrn_reflns_Laue_measured_fraction_max 0.996
_diffrn_reflns_limit_h_max 17
_diffrn_reflns_limit_h_min -17
_diffrn_reflns_limit_k_max 15
_diffrn_reflns_limit_k_min -15
_diffrn_reflns_limit_l_max 24
_diffrn_reflns_limit_l_min -25
_diffrn_reflns_number 32857
_diffrn_reflns_point_group_measured_fraction_full 0.999
_diffrn_reflns_point_group_measured_fraction_max 0.996
_diffrn_reflns_theta_full 25.242
_diffrn_reflns_theta_max 27.529
_diffrn_reflns_theta_min 2.202
_diffrn_standards_number 0
_exptl_absorpt_coefficient_mu 1.324
_exptl_absorpt_correction_T_max 0.7456
_exptl_absorpt_correction_T_min 0.4737
_exptl_absorpt_correction_type multi-scan
_exptl_absorpt_process_details
'SADABS-2014/5 (Bruker,2014/5) was used for absorption correction. wR2(int) was 0.1452 before and 0.0718 after correction. The Ratio of minimum to maximum transmission is 0.6353. The \l/2 correction factor is Not present.'
_exptl_crystal_colour colourless
_exptl_crystal_density_diffrn 1.418
_exptl_crystal_description block
_exptl_crystal_F_000 1304
_exptl_crystal_size_max 0.11
_exptl_crystal_size_mid 0.1
_exptl_crystal_size_min 0.09
_refine_diff_density_max 0.342
_refine_diff_density_min -0.627
_refine_diff_density_rms 0.078
_refine_ls_extinction_method none
_refine_ls_goodness_of_fit_ref 1.014
_refine_ls_hydrogen_treatment constr
_refine_ls_matrix_type full
_refine_ls_number_parameters 361
_refine_ls_number_reflns 6791
_refine_ls_number_restraints 0
_refine_ls_restrained_S_all 1.014
_refine_ls_R_factor_all 0.1055
_refine_ls_R_factor_gt 0.0464
_refine_ls_shift/su_max 0.001
_refine_ls_shift/su_mean 0.000
_refine_ls_structure_factor_coef Fsqd
_refine_ls_weighting_details 'w=1/[\s^2^(Fo^2^)+(0.0224P)^2^+1.9747P] where P=(Fo^2^+2Fc^2^)/3'
_refine_ls_weighting_scheme calc
_refine_ls_wR_factor_gt 0.0822
_refine_ls_wR_factor_ref 0.0985
_reflns_Friedel_coverage 0.000
_reflns_number_gt 4251
_reflns_number_total 6791
_reflns_threshold_expression 'I > 2\s(I)'
_cod_data_source_file d0dt01090a2.cif
_cod_data_source_block Complex_5
_cod_depositor_comments 'Adding full bibliography for 7704522--7704523.cif.'
_cod_original_cell_volume 2957.6(6)
_cod_database_code 7704522
_shelx_shelxl_version_number 2018/3
_shelx_space_group_comment
;
The symmetry employed for this shelxl refinement is uniquely defined
by the following loop, which should always be used as a source of
symmetry information in preference to the above space-group names.
They are only intended as comments.
;
_shelx_estimated_absorpt_t_max 0.890
_shelx_estimated_absorpt_t_min 0.868
_olex2_refinement_description
;
1. Fixed Uiso
 At 1.2 times of:
  All C(H) groups, All C(H,H) groups
 At 1.5 times of:
  All C(H,H,H) groups
2.a Secondary CH2 refined with riding coordinates:
 C13(H13A,H13B), C14(H14A,H14B)
2.b Aromatic/amide H refined with riding coordinates:
 C2(H2), C3(H3), C6(H6), C8(H8), C16(H16), C17(H17), C18(H18), C19(H19),
 C20(H20), C22(H22), C23(H23), C24(H24), C25(H25), C26(H26), C27(H27), C28(H28),
  C29(H29)
2.c Idealised Me refined as rotating group:
 C10(H10A,H10B,H10C), C11(H11A,H11B,H11C), C12(H12A,H12B,H12C)
;
_olex2_submission_special_instructions 'No special instructions were received'

loop_
_space_group_symop_operation_xyz
'x, y, z'
'-x+1/2, y+1/2, -z+1/2'
'-x, -y, -z'
'x-1/2, -y-1/2, z-1/2'

loop_
_atom_site_label
_atom_site_type_symbol
_atom_site_fract_x
_atom_site_fract_y
_atom_site_fract_z
_atom_site_U_iso_or_equiv
_atom_site_adp_type
_atom_site_occupancy
_atom_site_site_symmetry_order
_atom_site_calc_flag
_atom_site_refinement_flags_posn
_atom_site_refinement_flags_adp
_atom_site_refinement_flags_occupancy
_atom_site_disorder_assembly
_atom_site_disorder_group
Zn1 Zn 0.76077(2) 0.61105(3) 0.41789(2) 0.02844(11) Uani 1 1 d . . . . .
P1 P 0.61498(6) 0.83684(7) 0.58916(4) 0.0310(2) Uani 1 1 d . . . . .
O1 O 0.82910(16) 0.6120(2) 0.34215(12) 0.0431(6) Uani 1 1 d . . . . .
N1 N 0.54523(18) 0.5705(2) 0.31646(13) 0.0281(6) Uani 1 1 d . . . . .
C1 C 0.6010(2) 0.6058(2) 0.38244(15) 0.0254(6) Uani 1 1 d . . . . .
Zn2 Zn 1.000000 0.500000 0.500000 0.03594(15) Uani 1 2 d S T P . .
O2 O 0.97984(17) 0.5172(2) 0.39091(13) 0.0479(6) Uani 1 1 d . . . . .
N2 N 0.52756(17) 0.62161(19) 0.41619(13) 0.0267(6) Uani 1 1 d . . . . .
C2 C 0.4271(2) 0.5964(3) 0.37252(17) 0.0337(8) Uani 1 1 d . . . . .
H2 H 0.363653 0.601152 0.383982 0.040 Uiso 1 1 calc R . . . .
O3 O 0.83394(15) 0.73941(17) 0.47461(12) 0.0413(6) Uani 1 1 d . . . . .
C3 C 0.4388(2) 0.5637(3) 0.31044(18) 0.0374(8) Uani 1 1 d . . . . .
H3 H 0.384840 0.540608 0.270571 0.045 Uiso 1 1 calc R . . . .
O4 O 1.00072(16) 0.67480(18) 0.51153(13) 0.0451(6) Uani 1 1 d . . . . .
C4 C 0.5938(2) 0.5435(3) 0.26173(16) 0.0293(7) Uani 1 1 d . . . . .
O5 O 0.83651(15) 0.49138(17) 0.48225(12) 0.0378(6) Uani 1 1 d . . . . .
C5 C 0.6065(2) 0.6284(3) 0.21668(16) 0.0329(7) Uani 1 1 d . . . . .
O6 O 0.69637(17) 0.42139(19) 0.50753(14) 0.0471(6) Uani 1 1 d . . . . .
C6 C 0.6605(3) 0.6007(3) 0.16846(17) 0.0395(8) Uani 1 1 d . . . . .
H6 H 0.670427 0.655724 0.137701 0.047 Uiso 1 1 calc R . . . .
C7 C 0.7001(3) 0.4944(3) 0.16426(17) 0.0408(8) Uani 1 1 d . . . . .
C8 C 0.6808(3) 0.4124(3) 0.20770(18) 0.0413(9) Uani 1 1 d . . . . .
H8 H 0.703510 0.339719 0.203352 0.050 Uiso 1 1 calc R . . . .
C9 C 0.6285(2) 0.4345(3) 0.25794(17) 0.0345(8) Uani 1 1 d . . . . .
C10 C 0.6120(3) 0.3438(3) 0.3070(2) 0.0531(10) Uani 1 1 d . . . . .
H10A H 0.537890 0.339726 0.303851 0.080 Uiso 1 1 calc GR . . . .
H10B H 0.652837 0.360972 0.354982 0.080 Uiso 1 1 calc GR . . . .
H10C H 0.634810 0.273226 0.293385 0.080 Uiso 1 1 calc GR . . . .
C11 C 0.5657(3) 0.7447(3) 0.22097(19) 0.0471(9) Uani 1 1 d . . . . .
H11A H 0.574382 0.788774 0.182391 0.071 Uiso 1 1 calc GR . . . .
H11B H 0.604938 0.778232 0.265293 0.071 Uiso 1 1 calc GR . . . .
H11C H 0.491566 0.741426 0.217979 0.071 Uiso 1 1 calc GR . . . .
C12 C 0.7654(3) 0.4703(4) 0.1147(2) 0.0648(12) Uani 1 1 d . . . . .
H12A H 0.719517 0.467323 0.066704 0.097 Uiso 1 1 calc GR . . . .
H12B H 0.801051 0.399667 0.127070 0.097 Uiso 1 1 calc GR . . . .
H12C H 0.817274 0.528479 0.118951 0.097 Uiso 1 1 calc GR . . . .
C13 C 0.5495(2) 0.6588(2) 0.48999(16) 0.0297(7) Uani 1 1 d . . . . .
H13A H 0.595598 0.604918 0.521321 0.036 Uiso 1 1 calc R . . . .
H13B H 0.483245 0.662191 0.502015 0.036 Uiso 1 1 calc R . . . .
C14 C 0.6023(2) 0.7734(2) 0.50148(15) 0.0275(7) Uani 1 1 d . . . . .
H14A H 0.561479 0.823734 0.464789 0.033 Uiso 1 1 calc R . . . .
H14B H 0.672826 0.766705 0.495864 0.033 Uiso 1 1 calc R . . . .
C15 C 0.7011(2) 0.7374(3) 0.65138(16) 0.0316(7) Uani 1 1 d . . . . .
C16 C 0.6955(3) 0.7386(3) 0.72051(17) 0.0419(8) Uani 1 1 d . . . . .
H16 H 0.650012 0.788468 0.733091 0.050 Uiso 1 1 calc R . . . .
C17 C 0.7575(3) 0.6657(3) 0.7712(2) 0.0527(10) Uani 1 1 d . . . . .
H17 H 0.754014 0.667825 0.817537 0.063 Uiso 1 1 calc R . . . .
C18 C 0.8240(3) 0.5905(3) 0.7529(2) 0.0502(10) Uani 1 1 d . . . . .
H18 H 0.865016 0.541665 0.786894 0.060 Uiso 1 1 calc R . . . .
C19 C 0.8299(3) 0.5875(3) 0.68458(19) 0.0442(9) Uani 1 1 d . . . . .
H19 H 0.874459 0.536145 0.672139 0.053 Uiso 1 1 calc R . . . .
C20 C 0.7692(2) 0.6613(3) 0.63410(17) 0.0361(8) Uani 1 1 d . . . . .
H20 H 0.774272 0.659683 0.588072 0.043 Uiso 1 1 calc R . . . .
C21 C 0.7072(2) 0.9491(2) 0.58307(16) 0.0290(7) Uani 1 1 d . . . . .
C22 C 0.8180(2) 0.9423(3) 0.60862(17) 0.0351(8) Uani 1 1 d . . . . .
H22 H 0.849844 0.878470 0.632772 0.042 Uiso 1 1 calc R . . . .
C23 C 0.8808(3) 1.0294(3) 0.59845(19) 0.0420(9) Uani 1 1 d . . . . .
H23 H 0.954511 1.023811 0.615824 0.050 Uiso 1 1 calc R . . . .
C24 C 0.8348(3) 1.1247(3) 0.56264(19) 0.0449(9) Uani 1 1 d . . . . .
H24 H 0.877511 1.183004 0.555679 0.054 Uiso 1 1 calc R . . . .
C25 C 0.7258(3) 1.1332(3) 0.53729(19) 0.0423(9) Uani 1 1 d . . . . .
H25 H 0.694445 1.197068 0.512831 0.051 Uiso 1 1 calc R . . . .
C26 C 0.6634(3) 1.0468(3) 0.54831(16) 0.0352(8) Uani 1 1 d . . . . .
H26 H 0.589713 1.053998 0.531980 0.042 Uiso 1 1 calc R . . . .
C27 C 0.9330(3) 0.7468(3) 0.50351(18) 0.0407(8) Uani 1 1 d . . . . .
H27 H 0.957728 0.817233 0.521105 0.049 Uiso 1 1 calc R . . . .
C28 C 0.9141(3) 0.5659(3) 0.34199(19) 0.0434(9) Uani 1 1 d . . . . .
H28 H 0.929934 0.568565 0.299128 0.052 Uiso 1 1 calc R . . . .
C29 C 0.7900(3) 0.4237(3) 0.51427(19) 0.0400(9) Uani 1 1 d . . . . .
H29 H 0.832758 0.372055 0.545311 0.048 Uiso 1 1 calc R . . . .

loop_
_atom_site_aniso_label
_atom_site_aniso_U_11
_atom_site_aniso_U_22
_atom_site_aniso_U_33
_atom_site_aniso_U_23
_atom_site_aniso_U_13
_atom_site_aniso_U_12
Zn1 0.01644(17) 0.0324(2) 0.0341(2) 0.00163(17) 0.00383(14) 0.00129(15)
P1 0.0270(4) 0.0349(5) 0.0305(5) -0.0025(4) 0.0078(3) 0.0015(4)
O1 0.0252(12) 0.0669(16) 0.0365(13) 0.0045(12) 0.0083(10) 0.0082(11)
N1 0.0187(12) 0.0333(14) 0.0293(14) -0.0042(11) 0.0026(11) 0.0015(10)
C1 0.0220(14) 0.0227(15) 0.0300(17) 0.0000(13) 0.0054(13) 0.0006(13)
Zn2 0.0175(2) 0.0356(3) 0.0538(4) 0.0135(3) 0.0092(2) 0.0019(2)
O2 0.0325(13) 0.0605(16) 0.0529(16) 0.0125(13) 0.0160(12) 0.0158(12)
N2 0.0182(12) 0.0268(13) 0.0333(14) -0.0029(11) 0.0048(10) -0.0003(10)
C2 0.0173(14) 0.0415(19) 0.041(2) -0.0016(16) 0.0060(13) -0.0012(14)
O3 0.0223(11) 0.0357(13) 0.0624(16) -0.0093(11) 0.0074(10) -0.0001(10)
C3 0.0191(15) 0.051(2) 0.037(2) -0.0077(16) 0.0005(14) -0.0073(15)
O4 0.0217(11) 0.0344(13) 0.0735(18) 0.0050(12) 0.0053(11) 0.0015(10)
C4 0.0191(14) 0.0369(17) 0.0285(17) -0.0058(14) 0.0019(13) -0.0020(13)
O5 0.0165(10) 0.0367(12) 0.0596(15) 0.0193(11) 0.0105(10) -0.0004(9)
C5 0.0249(15) 0.0361(18) 0.0306(18) -0.0045(15) -0.0024(13) -0.0035(14)
O6 0.0269(13) 0.0457(14) 0.0727(18) 0.0146(13) 0.0212(12) -0.0018(10)
C6 0.0357(18) 0.049(2) 0.0282(18) -0.0008(16) 0.0012(15) -0.0107(17)
C7 0.0350(18) 0.053(2) 0.0324(19) -0.0136(17) 0.0074(15) -0.0063(17)
C8 0.0339(18) 0.043(2) 0.044(2) -0.0137(17) 0.0069(16) 0.0012(16)
C9 0.0285(17) 0.0335(18) 0.0388(19) -0.0023(15) 0.0060(15) 0.0004(14)
C10 0.057(2) 0.039(2) 0.066(3) 0.0030(19) 0.022(2) 0.0058(18)
C11 0.043(2) 0.0354(19) 0.055(2) 0.0020(17) 0.0031(17) -0.0021(16)
C12 0.069(3) 0.078(3) 0.053(3) -0.017(2) 0.027(2) -0.009(2)
C13 0.0242(15) 0.0333(17) 0.0315(18) -0.0016(14) 0.0085(13) -0.0018(13)
C14 0.0253(15) 0.0296(16) 0.0266(16) 0.0006(13) 0.0061(13) -0.0005(13)
C15 0.0299(16) 0.0331(17) 0.0300(18) 0.0025(14) 0.0063(14) -0.0076(14)
C16 0.052(2) 0.042(2) 0.0335(19) 0.0014(16) 0.0155(16) -0.0062(17)
C17 0.065(3) 0.057(2) 0.035(2) 0.0088(19) 0.0143(19) -0.011(2)
C18 0.044(2) 0.049(2) 0.047(2) 0.0195(19) -0.0016(18) -0.0094(18)
C19 0.0336(19) 0.045(2) 0.050(2) 0.0099(17) 0.0066(17) -0.0004(16)
C20 0.0292(17) 0.0449(19) 0.0332(19) 0.0056(16) 0.0079(14) 0.0009(15)
C21 0.0307(16) 0.0275(16) 0.0274(17) -0.0052(14) 0.0066(14) 0.0026(14)
C22 0.0305(17) 0.0311(17) 0.0386(19) 0.0055(15) 0.0028(14) 0.0048(15)
C23 0.0291(17) 0.038(2) 0.054(2) -0.0001(17) 0.0046(16) -0.0007(15)
C24 0.043(2) 0.0327(19) 0.058(2) -0.0003(17) 0.0142(18) -0.0038(16)
C25 0.047(2) 0.0248(17) 0.049(2) 0.0028(15) 0.0051(17) 0.0070(15)
C26 0.0313(17) 0.0348(18) 0.0346(19) -0.0048(15) 0.0025(14) 0.0071(15)
C27 0.0303(18) 0.0322(18) 0.059(2) -0.0090(17) 0.0123(16) -0.0077(16)
C28 0.035(2) 0.060(2) 0.040(2) -0.0010(18) 0.0171(17) 0.0005(18)
C29 0.0288(18) 0.0291(18) 0.062(2) 0.0127(16) 0.0129(17) 0.0017(14)

loop_
_atom_type_symbol
_atom_type_description
_atom_type_scat_dispersion_real
_atom_type_scat_dispersion_imag
_atom_type_scat_source
C C 0.0033 0.0016 'International Tables Vol C Tables 4.2.6.8 and 6.1.1.4'
H H 0.0000 0.0000 'International Tables Vol C Tables 4.2.6.8 and 6.1.1.4'
N N 0.0061 0.0033 'International Tables Vol C Tables 4.2.6.8 and 6.1.1.4'
O O 0.0106 0.0060 'International Tables Vol C Tables 4.2.6.8 and 6.1.1.4'
P P 0.1023 0.0942 'International Tables Vol C Tables 4.2.6.8 and 6.1.1.4'
Zn Zn 0.2839 1.4301 'International Tables Vol C Tables 4.2.6.8 and 6.1.1.4'

loop_
_geom_angle_atom_site_label_1
_geom_angle_atom_site_label_2
_geom_angle_atom_site_label_3
_geom_angle
_geom_angle_site_symmetry_1
_geom_angle_site_symmetry_3
_geom_angle_publ_flag
O1 Zn1 C1 113.95(10) . . ?
O1 Zn1 O3 99.81(10) . . ?
O1 Zn1 O5 103.64(9) . . ?
O3 Zn1 C1 120.34(10) . . ?
O3 Zn1 O5 97.53(9) . . ?
O5 Zn1 C1 118.44(10) . . ?
C15 P1 C14 103.03(14) . . ?
C15 P1 C21 103.18(13) . . ?
C21 P1 C14 96.56(13) . . ?
C28 O1 Zn1 128.0(2) . . ?
C1 N1 C3 110.3(3) . . ?
C1 N1 C4 123.5(2) . . ?
C3 N1 C4 126.1(2) . . ?
N1 C1 Zn1 123.6(2) . . ?
N2 C1 Zn1 131.1(2) . . ?
N2 C1 N1 104.9(2) . . ?
O2 Zn2 O2 180.0 . 3_766 ?
O2 Zn2 O4 90.52(10) . . ?
O2 Zn2 O4 89.48(10) 3_766 . ?
O2 Zn2 O4 89.48(10) . 3_766 ?
O2 Zn2 O4 90.52(10) 3_766 3_766 ?
O4 Zn2 O4 180.0 3_766 . ?
O5 Zn2 O2 88.57(9) 3_766 . ?
O5 Zn2 O2 91.43(9) . . ?
O5 Zn2 O2 91.44(9) 3_766 3_766 ?
O5 Zn2 O2 88.57(9) . 3_766 ?
O5 Zn2 O4 87.80(8) 3_766 . ?
O5 Zn2 O4 92.20(8) . . ?
O5 Zn2 O4 87.80(8) . 3_766 ?
O5 Zn2 O4 92.20(8) 3_766 3_766 ?
O5 Zn2 O5 180.0 . 3_766 ?
C28 O2 Zn2 133.9(2) . . ?
C1 N2 C2 111.0(3) . . ?
C1 N2 C13 125.4(2) . . ?
C2 N2 C13 123.6(2) . . ?
N2 C2 H2 126.7 . . ?
C3 C2 N2 106.5(3) . . ?
C3 C2 H2 126.7 . . ?
C27 O3 Zn1 125.1(2) . . ?
N1 C3 H3 126.4 . . ?
C2 C3 N1 107.3(3) . . ?
C2 C3 H3 126.4 . . ?
C27 O4 Zn2 135.3(2) . . ?
C5 C4 N1 118.6(3) . . ?
C9 C4 N1 118.4(3) . . ?
C9 C4 C5 123.0(3) . . ?
Zn1 O5 Zn2 111.80(9) . . ?
C29 O5 Zn1 123.22(19) . . ?
C29 O5 Zn2 124.66(19) . . ?
C4 C5 C11 121.7(3) . . ?
C6 C5 C4 116.7(3) . . ?
C6 C5 C11 121.7(3) . . ?
C5 C6 H6 118.7 . . ?
C7 C6 C5 122.6(3) . . ?
C7 C6 H6 118.7 . . ?
C6 C7 C12 120.8(3) . . ?
C8 C7 C6 118.2(3) . . ?
C8 C7 C12 121.0(3) . . ?
C7 C8 H8 118.9 . . ?
C7 C8 C9 122.1(3) . . ?
C9 C8 H8 118.9 . . ?
C4 C9 C8 117.2(3) . . ?
C4 C9 C10 121.6(3) . . ?
C8 C9 C10 121.1(3) . . ?
C9 C10 H10A 109.5 . . ?
C9 C10 H10B 109.5 . . ?
C9 C10 H10C 109.5 . . ?
H10A C10 H10B 109.5 . . ?
H10A C10 H10C 109.5 . . ?
H10B C10 H10C 109.5 . . ?
C5 C11 H11A 109.5 . . ?
C5 C11 H11B 109.5 . . ?
C5 C11 H11C 109.5 . . ?
H11A C11 H11B 109.5 . . ?
H11A C11 H11C 109.5 . . ?
H11B C11 H11C 109.5 . . ?
C7 C12 H12A 109.5 . . ?
C7 C12 H12B 109.5 . . ?
C7 C12 H12C 109.5 . . ?
H12A C12 H12B 109.5 . . ?
H12A C12 H12C 109.5 . . ?
H12B C12 H12C 109.5 . . ?
N2 C13 H13A 109.3 . . ?
N2 C13 H13B 109.3 . . ?
N2 C13 C14 111.5(2) . . ?
H13A C13 H13B 108.0 . . ?
C14 C13 H13A 109.3 . . ?
C14 C13 H13B 109.3 . . ?
P1 C14 H14A 108.6 . . ?
P1 C14 H14B 108.6 . . ?
C13 C14 P1 114.6(2) . . ?
C13 C14 H14A 108.6 . . ?
C13 C14 H14B 108.6 . . ?
H14A C14 H14B 107.6 . . ?
C16 C15 P1 116.6(3) . . ?
C16 C15 C20 118.4(3) . . ?
C20 C15 P1 125.0(2) . . ?
C15 C16 H16 119.7 . . ?
C15 C16 C17 120.6(3) . . ?
C17 C16 H16 119.7 . . ?
C16 C17 H17 119.9 . . ?
C18 C17 C16 120.2(4) . . ?
C18 C17 H17 119.9 . . ?
C17 C18 H18 119.9 . . ?
C19 C18 C17 120.1(3) . . ?
C19 C18 H18 119.9 . . ?
C18 C19 H19 120.1 . . ?
C18 C19 C20 119.8(3) . . ?
C20 C19 H19 120.1 . . ?
C15 C20 H20 119.5 . . ?
C19 C20 C15 121.0(3) . . ?
C19 C20 H20 119.5 . . ?
C22 C21 P1 125.0(2) . . ?
C26 C21 P1 117.4(2) . . ?
C26 C21 C22 117.5(3) . . ?
C21 C22 H22 119.6 . . ?
C23 C22 C21 120.7(3) . . ?
C23 C22 H22 119.6 . . ?
C22 C23 H23 119.8 . . ?
C22 C23 C24 120.4(3) . . ?
C24 C23 H23 119.8 . . ?
C23 C24 H24 120.1 . . ?
C25 C24 C23 119.8(3) . . ?
C25 C24 H24 120.1 . . ?
C24 C25 H25 120.2 . . ?
C24 C25 C26 119.6(3) . . ?
C26 C25 H25 120.2 . . ?
C21 C26 H26 119.0 . . ?
C25 C26 C21 121.9(3) . . ?
C25 C26 H26 119.0 . . ?
O3 C27 H27 115.5 . . ?
O4 C27 O3 128.9(3) . . ?
O4 C27 H27 115.5 . . ?
O1 C28 H28 115.6 . . ?
O2 C28 O1 128.8(3) . . ?
O2 C28 H28 115.6 . . ?
O5 C29 H29 117.2 . . ?
O6 C29 O5 125.7(3) . . ?
O6 C29 H29 117.2 . . ?

loop_
_geom_bond_atom_site_label_1
_geom_bond_atom_site_label_2
_geom_bond_distance
_geom_bond_site_symmetry_2
_geom_bond_publ_flag
Zn1 O1 1.960(2) . ?
Zn1 C1 2.009(3) . ?
Zn1 O3 1.971(2) . ?
Zn1 O5 1.972(2) . ?
P1 C14 1.849(3) . ?
P1 C15 1.835(3) . ?
P1 C21 1.836(3) . ?
O1 C28 1.247(4) . ?
N1 C1 1.355(4) . ?
N1 C3 1.372(4) . ?
N1 C4 1.446(4) . ?
C1 N2 1.341(4) . ?
Zn2 O2 2.098(2) 3_766 ?
Zn2 O2 2.098(2) . ?
Zn2 O4 2.099(2) 3_766 ?
Zn2 O4 2.099(2) . ?
Zn2 O5 2.0766(19) . ?
Zn2 O5 2.0766(19) 3_766 ?
O2 C28 1.232(4) . ?
N2 C2 1.378(4) . ?
N2 C13 1.466(4) . ?
C2 H2 0.9300 . ?
C2 C3 1.337(4) . ?
O3 C27 1.261(4) . ?
C3 H3 0.9300 . ?
O4 C27 1.214(4) . ?
C4 C5 1.390(4) . ?
C4 C9 1.389(4) . ?
O5 C29 1.287(4) . ?
C5 C6 1.386(5) . ?
C5 C11 1.501(4) . ?
O6 C29 1.200(4) . ?
C6 H6 0.9300 . ?
C6 C7 1.384(5) . ?
C7 C8 1.374(5) . ?
C7 C12 1.509(5) . ?
C8 H8 0.9300 . ?
C8 C9 1.390(5) . ?
C9 C10 1.511(5) . ?
C10 H10A 0.9600 . ?
C10 H10B 0.9600 . ?
C10 H10C 0.9600 . ?
C11 H11A 0.9600 . ?
C11 H11B 0.9600 . ?
C11 H11C 0.9600 . ?
C12 H12A 0.9600 . ?
C12 H12B 0.9600 . ?
C12 H12C 0.9600 . ?
C13 H13A 0.9700 . ?
C13 H13B 0.9700 . ?
C13 C14 1.521(4) . ?
C14 H14A 0.9700 . ?
C14 H14B 0.9700 . ?
C15 C16 1.387(4) . ?
C15 C20 1.390(4) . ?
C16 H16 0.9300 . ?
C16 C17 1.390(5) . ?
C17 H17 0.9300 . ?
C17 C18 1.374(5) . ?
C18 H18 0.9300 . ?
C18 C19 1.374(5) . ?
C19 H19 0.9300 . ?
C19 C20 1.390(4) . ?
C20 H20 0.9300 . ?
C21 C22 1.395(4) . ?
C21 C26 1.388(4) . ?
C22 H22 0.9300 . ?
C22 C23 1.379(4) . ?
C23 H23 0.9300 . ?
C23 C24 1.380(5) . ?
C24 H24 0.9300 . ?
C24 C25 1.375(5) . ?
C25 H25 0.9300 . ?
C25 C26 1.377(5) . ?
C26 H26 0.9300 . ?
C27 H27 0.9300 . ?
C28 H28 0.9300 . ?
C29 H29 0.9300 . ?
